data_2200392
loop_
_publ_author_name
'Sema \"Ozt\"urk'
'Mehmet Akkurt'
'Feray Aydo\~gan'

_publ_section_title
;
 2-[(2-Chlorophenyl)iminomethyl]-4,6-dimethylquinoline
;
_journal_issue 8
_journal_name_full 'Acta Crystallographica Section E'
_journal_page_first o730
_journal_page_last o732
_journal_paper_doi 10.1107/S1600536801011771
_journal_volume 57
_journal_year 2001
_chemical_formula_iupac 'C18 H15 Cl N2'
_chemical_formula_moiety 'C18 H15 Cl N2'
_chemical_formula_sum 'C18 H15 Cl N2'
_chemical_formula_weight 294.77
_chemical_name_systematic
;
2-[(2-Chlorophenyl)iminomethyl]-4,6-dimethylquinoline
;
_space_group_IT_number 2
_symmetry_cell_setting triclinic
_symmetry_space_group_name_Hall '-P 1'
_symmetry_space_group_name_H-M 'P -1'
_audit_creation_method SHELXL-97
_cell_angle_alpha 79.039(2)
_cell_angle_beta 76.866(2)
_cell_angle_gamma 76.886(2)
_cell_formula_units_Z 2
_cell_length_a 7.4962(7)
_cell_length_b 9.5511(9)
_cell_length_c 11.4013(11)
_cell_measurement_reflns_used 1530
_cell_measurement_temperature 293(2)
_cell_measurement_theta_max 27.5
_cell_measurement_theta_min 2.8
_cell_volume 765.90(13)
_computing_cell_refinement 'SAINT (Siemens, 1996)'
_computing_data_collection 'SMART (Siemens, 1996)'
_computing_data_reduction SAINT
_computing_molecular_graphics 'ORTEPII (Johnson, 1976)'
_computing_structure_refinement 'SHELXL97 (Sheldrick, 1997)'
_computing_structure_solution 'SHELXS97 (Sheldrick, 1990)'
_diffrn_ambient_temperature 293(2)
_diffrn_detector_area_resol_mean 8.33
_diffrn_measured_fraction_theta_full .954
_diffrn_measured_fraction_theta_max .954
_diffrn_measurement_device_type 'Siemens SMART 1000 CCD area-detector'
_diffrn_measurement_method \w
_diffrn_radiation_monochromator graphite
_diffrn_radiation_source 'fine-focus sealed tube'
_diffrn_radiation_type MoK\a
_diffrn_radiation_wavelength .71073
_diffrn_reflns_av_R_equivalents .0396
_diffrn_reflns_av_sigmaI/netI .0981
_diffrn_reflns_limit_h_max 9
_diffrn_reflns_limit_h_min -8
_diffrn_reflns_limit_k_max 12
_diffrn_reflns_limit_k_min -12
_diffrn_reflns_limit_l_max 14
_diffrn_reflns_limit_l_min -12
_diffrn_reflns_number 4930
_diffrn_reflns_theta_full 27.50
_diffrn_reflns_theta_max 27.50
_diffrn_reflns_theta_min 2.84
_diffrn_standards_decay_% <2
_exptl_absorpt_coefficient_mu .244
_exptl_absorpt_correction_T_max .9760
_exptl_absorpt_correction_T_min .9217
_exptl_absorpt_correction_type empirical
_exptl_absorpt_process_details '(SADABS; Sheldrick, 1996)'
_exptl_crystal_colour 'light yellow'
_exptl_crystal_density_diffrn 1.278
_exptl_crystal_density_method 'not measured'
_exptl_crystal_description needle
_exptl_crystal_F_000 308
_exptl_crystal_size_max .34
_exptl_crystal_size_mid .22
_exptl_crystal_size_min .10
_refine_diff_density_max .241
_refine_diff_density_min -.290
_refine_ls_extinction_coef .012(6)
_refine_ls_extinction_method SHELXL97
_refine_ls_goodness_of_fit_ref .976
_refine_ls_hydrogen_treatment constr
_refine_ls_matrix_type full
_refine_ls_number_parameters 193
_refine_ls_number_reflns 3363
_refine_ls_number_restraints 0
_refine_ls_restrained_S_all .976
_refine_ls_R_factor_all .1607
_refine_ls_R_factor_gt .0705
_refine_ls_shift/su_max .006
_refine_ls_shift/su_mean .000
_refine_ls_structure_factor_coef Fsqd
_refine_ls_weighting_details 'calc w = 1/[\s^2^(Fo^2^)+(0.0995P)^2^] where P = (Fo^2^+2Fc^2^)/3'
_refine_ls_weighting_scheme calc
_refine_ls_wR_factor_ref .2171
_reflns_number_gt 1573
_reflns_number_total 3363
_reflns_threshold_expression I>2\s(I)
_cod_data_source_file bt6063.cif
_cod_data_source_block I
_cod_database_code 2200392
_cod_database_fobs_code 2200392

loop_
_symmetry_equiv_pos_as_xyz
'x, y, z'
'-x, -y, -z'

loop_
_atom_site_label
_atom_site_fract_x
_atom_site_fract_y
_atom_site_fract_z
_atom_site_U_iso_or_equiv
_atom_site_adp_type
_atom_site_calc_flag
_atom_site_refinement_flags
_atom_site_occupancy
_atom_site_disorder_assembly
_atom_site_disorder_group
_atom_site_type_symbol
Cl1 .09265(15) .64820(14) .13413(10) .0847(5) Uani d . 1 . . Cl
N1 -.2795(4) .1499(3) .2679(3) .0529(8) Uani d . 1 . . N
N2 -.2447(4) .5196(3) .2078(3) .0557(8) Uani d . 1 . . N
C1 -.2753(5) .2763(4) .2971(3) .0504(9) Uani d . 1 . . C
C2 -.2659(5) .2931(4) .4162(3) .0535(9) Uani d . 1 . . C
H2B -.2652 .3846 .4327 .064 Uiso calc R 1 . . H
C3 -.2581(5) .1783(4) .5066(3) .0496(9) Uani d . 1 . . C
C4 -.2561(4) .0402(4) .4773(3) .0467(8) Uani d . 1 . . C
C5 -.2413(5) -.0895(4) .5605(3) .0558(9) Uani d . 1 . . C
H5A -.2324 -.0855 .6398 .067 Uiso calc R 1 . . H
C6 -.2397(5) -.2211(4) .5288(4) .0608(10) Uani d . 1 . . C
C7 -.2565(5) -.2259(4) .4094(4) .0635(11) Uani d . 1 . . C
H7A -.2580 -.3145 .3874 .076 Uiso calc R 1 . . H
C8 -.2707(5) -.1043(4) .3256(4) .0614(10) Uani d . 1 . . C
H8A -.2811 -.1108 .2471 .074 Uiso calc R 1 . . H
C9 -.2699(4) .0319(4) .3562(3) .0496(9) Uani d . 1 . . C
C10 -.2508(6) .1982(4) .6332(3) .0664(11) Uani d . 1 . . C
H10A -.2508 .2984 .6347 .100 Uiso calc R 1 . . H
H10B -.1391 .1388 .6565 .100 Uiso calc R 1 . . H
H10C -.3578 .1702 .6891 .100 Uiso calc R 1 . . H
C11 -.2192(7) -.3590(4) .6193(4) .0807(13) Uani d . 1 . . C
H11A -.2231 -.3352 .6980 .121 Uiso calc R 1 . . H
H11B -.1021 -.4211 .5935 .121 Uiso calc R 1 . . H
H11C -.3195 -.4081 .6236 .121 Uiso calc R 1 . . H
C12 -.2763(5) .3988(4) .1977(3) .0545(9) Uani d . 1 . . C
H12A -.3013 .3869 .1243 .065 Uiso calc R 1 . . H
C13 -.2514(5) .6330(4) .1083(3) .0509(9) Uani d . 1 . . C
C14 -.4048(6) .6813(5) .0530(4) .0702(11) Uani d . 1 . . C
H14A -.5047 .6329 .0773 .084 Uiso calc R 1 . . H
C15 -.4128(8) .7990(5) -.0371(4) .0865(14) Uani d . 1 . . C
H15A -.5184 .8311 -.0720 .104 Uiso calc R 1 . . H
C16 -.2639(8) .8698(5) -.0757(4) .0865(14) Uani d . 1 . . C
H16A -.2686 .9491 -.1373 .104 Uiso calc R 1 . . H
C17 -.1083(7) .8233(5) -.0232(4) .0714(12) Uani d . 1 . . C
H17A -.0077 .8708 -.0490 .086 Uiso calc R 1 . . H
C18 -.1035(5) .7061(4) .0676(3) .0550(9) Uani d . 1 . . C

loop_
_atom_site_aniso_label
_atom_site_aniso_U_11
_atom_site_aniso_U_22
_atom_site_aniso_U_33
_atom_site_aniso_U_12
_atom_site_aniso_U_13
_atom_site_aniso_U_23
Cl1 .0617(7) .1274(11) .0706(8) -.0348(6) -.0137(5) -.0067(7)
N1 .0569(18) .0596(19) .0461(18) -.0206(15) -.0049(13) -.0116(16)
N2 .061(2) .0602(19) .0485(19) -.0228(16) -.0107(14) -.0018(15)
C1 .051(2) .055(2) .046(2) -.0164(18) -.0059(16) -.0075(18)
C2 .062(2) .055(2) .050(2) -.0259(19) -.0080(17) -.0100(18)
C3 .054(2) .059(2) .040(2) -.0238(18) -.0067(15) -.0050(18)
C4 .0415(19) .049(2) .050(2) -.0145(16) -.0058(15) -.0063(17)
C5 .052(2) .061(2) .053(2) -.0162(18) -.0046(17) -.0050(19)
C6 .051(2) .055(2) .072(3) -.0130(18) -.0044(19) -.006(2)
C7 .066(3) .049(2) .077(3) -.014(2) -.007(2) -.016(2)
C8 .065(2) .062(2) .062(3) -.020(2) -.0022(19) -.022(2)
C9 .046(2) .053(2) .052(2) -.0165(17) -.0038(16) -.0094(18)
C10 .092(3) .063(2) .055(2) -.027(2) -.023(2) -.008(2)
C11 .085(3) .058(3) .092(3) -.016(2) -.014(3) .005(2)
C12 .058(2) .067(2) .041(2) -.0226(19) -.0085(16) -.0038(18)
C13 .055(2) .055(2) .043(2) -.0136(18) -.0064(17) -.0096(18)
C14 .066(3) .081(3) .068(3) -.019(2) -.024(2) -.003(2)
C15 .096(4) .082(3) .080(3) .002(3) -.040(3) -.002(3)
C16 .123(4) .070(3) .058(3) -.014(3) -.020(3) .008(2)
C17 .091(3) .070(3) .050(2) -.033(2) .006(2) -.004(2)
C18 .060(2) .063(2) .043(2) -.0200(19) -.0018(16) -.0087(19)

loop_
_atom_type_symbol
_atom_type_description
_atom_type_scat_dispersion_real
_atom_type_scat_dispersion_imag
_atom_type_scat_source
C C .0033 .0016 'International Tables Vol C Tables 4.2.6.8 and 6.1.1.4'
H H .0000 .0000 'International Tables Vol C Tables 4.2.6.8 and 6.1.1.4'
N N .0061 .0033 'International Tables Vol C Tables 4.2.6.8 and 6.1.1.4'
Cl Cl .1484 .1585 'International Tables Vol C Tables 4.2.6.8 and 6.1.1.4'

loop_
_geom_angle_atom_site_label_1
_geom_angle_atom_site_label_2
_geom_angle_atom_site_label_3
_geom_angle
_geom_angle_publ_flag
C1 N1 C9 117.8(3) yes
C12 N2 C13 119.0(3) yes
N1 C1 C2 122.5(3) yes
N1 C1 C12 115.9(3) yes
C2 C1 C12 121.6(3) yes
C3 C2 C1 121.3(3) no
C3 C2 H2B 119.4 no
C1 C2 H2B 119.4 no
C2 C3 C4 117.7(3) no
C2 C3 C10 120.7(3) yes
C4 C3 C10 121.7(3) yes
C5 C4 C3 124.0(3) yes
C5 C4 C9 118.0(3) no
C3 C4 C9 118.0(3) no
C6 C5 C4 122.4(4) no
C6 C5 H5A 118.8 no
C4 C5 H5A 118.8 no
C5 C6 C7 118.5(4) no
C5 C6 C11 121.2(4) yes
C7 C6 C11 120.3(4) yes
C8 C7 C6 121.5(3) no
C8 C7 H7A 119.2 no
C6 C7 H7A 119.2 no
C7 C8 C9 120.7(4) no
C7 C8 H8A 119.6 no
C9 C8 H8A 119.6 no
N1 C9 C8 118.4(3) yes
N1 C9 C4 122.7(3) yes
C8 C9 C4 118.9(3) no
C3 C10 H10A 109.5 no
C3 C10 H10B 109.5 no
H10A C10 H10B 109.5 no
C3 C10 H10C 109.5 no
H10A C10 H10C 109.5 no
H10B C10 H10C 109.5 no
C6 C11 H11A 109.5 no
C6 C11 H11B 109.5 no
H11A C11 H11B 109.5 no
C6 C11 H11C 109.5 no
H11A C11 H11C 109.5 no
H11B C11 H11C 109.5 no
N2 C12 C1 122.5(3) yes
N2 C12 H12A 118.7 no
C1 C12 H12A 118.7 no
C14 C13 C18 117.6(4) yes
C14 C13 N2 122.9(3) yes
C18 C13 N2 119.5(3) yes
C15 C14 C13 121.4(4) no
C15 C14 H14A 119.3 no
C13 C14 H14A 119.3 no
C14 C15 C16 119.8(4) no
C14 C15 H15A 120.1 no
C16 C15 H15A 120.1 no
C17 C16 C15 120.2(4) no
C17 C16 H16A 119.9 no
C15 C16 H16A 119.9 no
C16 C17 C18 119.2(4) no
C16 C17 H17A 120.4 no
C18 C17 H17A 120.4 no
C17 C18 C13 121.8(4) no
C17 C18 Cl1 119.1(3) yes
C13 C18 Cl1 119.0(3) yes

loop_
_geom_bond_atom_site_label_1
_geom_bond_atom_site_label_2
_geom_bond_site_symmetry_2
_geom_bond_distance
_geom_bond_publ_flag
Cl1 C18 . 1.738(4) yes
N1 C1 . 1.321(4) yes
N1 C9 . 1.361(4) yes
N2 C12 . 1.260(4) yes
N2 C13 . 1.413(4) yes
C1 C2 . 1.416(5) yes
C1 C12 . 1.466(5) yes
C2 C3 . 1.355(5) yes
C2 H2B . .9300 no
C3 C4 . 1.418(4) no
C3 C10 . 1.505(5) yes
C4 C5 . 1.408(5) no
C4 C9 . 1.427(5) no
C5 C6 . 1.369(5) no
C5 H5A . .9300 no
C6 C7 . 1.405(5) no
C6 C11 . 1.512(5) yes
C7 C8 . 1.357(5) yes
C7 H7A . .9300 no
C8 C9 . 1.411(5) no
C8 H8A . .9300 no
C10 H10A . .9600 no
C10 H10B . .9600 no
C10 H10C . .9600 no
C11 H11A . .9600 no
C11 H11B . .9600 no
C11 H11C . .9600 no
C12 H12A . .9300 no
C13 C14 . 1.382(5) yes
C13 C18 . 1.389(5) yes
C14 C15 . 1.372(6) no
C14 H14A . .9300 no
C15 C16 . 1.379(7) no
C15 H15A . .9300 no
C16 C17 . 1.377(6) no
C16 H16A . .9300 no
C17 C18 . 1.372(5) no
C17 H17A . .9300 no

loop_
_geom_torsion_atom_site_label_1
_geom_torsion_atom_site_label_2
_geom_torsion_atom_site_label_3
_geom_torsion_atom_site_label_4
_geom_torsion
_geom_torsion_publ_flag
C9 N1 C1 C2 -1.5(5) no
C9 N1 C1 C12 177.0(3) no
N1 C1 C2 C3 .9(5) no
C12 C1 C2 C3 -177.5(3) no
C1 C2 C3 C4 1.1(5) no
C1 C2 C3 C10 -179.1(3) yes
C2 C3 C4 C5 177.6(3) no
C10 C3 C4 C5 -2.1(5) no
C2 C3 C4 C9 -2.4(5) no
C10 C3 C4 C9 177.9(3) no
C3 C4 C5 C6 -179.9(3) no
C9 C4 C5 C6 .1(5) no
C4 C5 C6 C7 -1.1(5) no
C4 C5 C6 C11 178.6(3) yes
C5 C6 C7 C8 1.2(6) no
C11 C6 C7 C8 -178.4(4) no
C6 C7 C8 C9 -.3(6) no
C1 N1 C9 C8 -178.8(3) no
C1 N1 C9 C4 .1(5) no
C7 C8 C9 N1 178.3(3) no
C7 C8 C9 C4 -.7(5) no
C5 C4 C9 N1 -178.1(3) no
C3 C4 C9 N1 1.9(5) no
C5 C4 C9 C8 .8(5) no
C3 C4 C9 C8 -179.2(3) no
C13 N2 C12 C1 -178.9(3) yes
N1 C1 C12 N2 -169.1(3) yes
C2 C1 C12 N2 9.5(5) yes
C12 N2 C13 C14 54.7(5) yes
C12 N2 C13 C18 -129.3(4) yes
C18 C13 C14 C15 -1.4(6) no
N2 C13 C14 C15 174.7(4) no
C13 C14 C15 C16 1.3(7) no
C14 C15 C16 C17 -.6(7) no
C15 C16 C17 C18 .0(7) no
C16 C17 C18 C13 -.1(6) no
C16 C17 C18 Cl1 -179.7(3) no
C14 C13 C18 C17 .8(5) no
N2 C13 C18 C17 -175.5(3) no
C14 C13 C18 Cl1 -179.6(3) no
N2 C13 C18 Cl1 4.1(4) yes

loop_
_cod_related_entry_id
_cod_related_entry_database
_cod_related_entry_code
1 ChemSpider 20009666
